data_7064320
loop_
_publ_author_name
'Moskalik, Mikhail Yu.'
'Garagan, Ivan A.'
'Myasnikova, Valentina S.'
'Borodina, Tatyana N.'
'Shainyan, Bagrat A.'

_publ_section_title
;
 Skeletal rearrangements and structures of halosulfonamidation products of
 caryophyllene
;
_journal_issue 4
_journal_name_full 'New Journal of Chemistry'
_journal_page_first 1935
_journal_page_last 1942
_journal_paper_doi 10.1039/D5NJ03976B
_journal_volume 50
_journal_year 2026
_chemical_formula_moiety 'C18 H28 Br F3 N2 O2 S'
_chemical_formula_sum 'C18 H28 Br F3 N2 O2 S'
_chemical_formula_weight 473.39
_chemical_melting_point 444.2
_chemical_name_systematic
N-(6-bromo-1,1,7-trimethyldecahydro-3a,7-methanocyclopenta[8]annulen-3-yl)-N'-((trifluoromethyl)sulfonyl)acetimidamide
_space_group_crystal_system orthorhombic
_space_group_IT_number 19
_space_group_name_Hall 'P 2ac 2ab'
_space_group_name_H-M_alt 'P 21 21 21'
_atom_sites_solution_hydrogens geom
_atom_sites_solution_primary direct
_atom_sites_solution_secondary difmap
_audit_creation_date 2025-02-25
_audit_creation_method
;
Olex2 1.5
(compiled 2024.02.16 svn.r378c4104 for OlexSys, GUI svn.r6928)
;
_audit_update_record
;
2025-03-13 deposited with the CCDC.	2025-12-17 downloaded from the CCDC.
;
_cell_angle_alpha 90
_cell_angle_beta 90
_cell_angle_gamma 90
_cell_formula_units_Z 4
_cell_length_a 7.3387(5)
_cell_length_b 8.9043(6)
_cell_length_c 32.227(2)
_cell_measurement_reflns_used 9756
_cell_measurement_temperature 296(2)
_cell_measurement_theta_max 61.18
_cell_measurement_theta_min 2.74
_cell_volume 2105.9(2)
_computing_cell_refinement 'SAINT V8.32B (BRUKER, 2016)'
_computing_data_collection 'Bruker APEX2'
_computing_data_reduction 'SAINT V8.32B (BRUKER, 2016)'
_computing_molecular_graphics 'Olex2 1.5 (Dolomanov et al., 2009)'
_computing_publication_material 'Olex2 1.5 (Dolomanov et al., 2009)'
_computing_structure_refinement 'XL  (Sheldrick, 2008)'
_computing_structure_solution 'SHELXS  (Sheldrick, 2008)'
_diffrn_ambient_temperature 296.15
_diffrn_measured_fraction_theta_full 0.859
_diffrn_measured_fraction_theta_max 1.001
_diffrn_measurement_device_type 'Bruker D8 VENTURE PHOTON 100 CMOS'
_diffrn_measurement_method '\f and \w scans'
_diffrn_radiation_type CuK\a
_diffrn_radiation_wavelength 1.54178
_diffrn_reflns_av_R_equivalents 0.0550
_diffrn_reflns_av_unetI/netI 0.0226
_diffrn_reflns_Laue_measured_fraction_full 0.859
_diffrn_reflns_Laue_measured_fraction_max 1.001
_diffrn_reflns_limit_h_max 8
_diffrn_reflns_limit_h_min -7
_diffrn_reflns_limit_k_max 10
_diffrn_reflns_limit_k_min -10
_diffrn_reflns_limit_l_max 36
_diffrn_reflns_limit_l_min -36
_diffrn_reflns_number 31942
_diffrn_reflns_point_group_measured_fraction_full 0.850
_diffrn_reflns_point_group_measured_fraction_max 0.999
_diffrn_reflns_theta_full 67.679
_diffrn_reflns_theta_max 61.292
_diffrn_reflns_theta_min 2.742
_diffrn_source_current 1.0
_diffrn_source_power 0.05
_diffrn_source_voltage 50.0
_diffrn_standards_number 0
_exptl_absorpt_coefficient_mu 3.961
_exptl_absorpt_correction_T_max 0.7520
_exptl_absorpt_correction_T_min 0.4661
_exptl_absorpt_correction_type multi-scan
_exptl_absorpt_process_details
;
SADABS-2012/1 (Bruker,2012) was used for absorption correction.
wR2(int) was 0.1525 before and 0.0740 after correction.
The Ratio of minimum to maximum transmission is 0.6198.
The \l/2 correction factor is 0.0015.
;
_exptl_crystal_colour colourless
_exptl_crystal_colour_primary colourless
_exptl_crystal_density_diffrn 1.493
_exptl_crystal_description needle
_exptl_crystal_F_000 976
_exptl_crystal_recrystallization_method 'Re-crystallisation from solvent: chloroform'
_exptl_crystal_size_max 0.3
_exptl_crystal_size_mid 0.155
_exptl_crystal_size_min 0.095
_refine_diff_density_max 0.284
_refine_diff_density_min -0.413
_refine_diff_density_rms 0.047
_refine_ls_abs_structure_details
;
 Flack x determined using 1258 quotients [(I+)-(I-)]/[(I+)+(I-)]
 (Parsons and Flack (2004), Acta Cryst. A60, s61).
;
_refine_ls_abs_structure_Flack 0.027(7)
_refine_ls_extinction_method none
_refine_ls_goodness_of_fit_ref 1.063
_refine_ls_hydrogen_treatment constr
_refine_ls_matrix_type full
_refine_ls_number_parameters 248
_refine_ls_number_reflns 3241
_refine_ls_number_restraints 0
_refine_ls_restrained_S_all 1.063
_refine_ls_R_factor_all 0.0307
_refine_ls_R_factor_gt 0.0290
_refine_ls_shift/su_max 0.000
_refine_ls_shift/su_mean 0.000
_refine_ls_structure_factor_coef Fsqd
_refine_ls_weighting_details 'w=1/[\s^2^(Fo^2^)+(0.0344P)^2^+0.9429P] where P=(Fo^2^+2Fc^2^)/3'
_refine_ls_weighting_scheme calc
_refine_ls_wR_factor_gt 0.0712
_refine_ls_wR_factor_ref 0.0722
_reflns_Friedel_coverage 0.697
_reflns_Friedel_fraction_full 0.838
_reflns_Friedel_fraction_max 0.996
_reflns_number_gt 3120
_reflns_number_total 3241
_reflns_threshold_expression 'I > 2\s(I)'
_cod_data_source_file d5nj03976b2.cif
_cod_data_source_block 3b
_cod_database_code 7064320
_shelxl_version_number 2013-3
_shelx_space_group_comment
;
The symmetry employed for this shelxl refinement is uniquely defined
by the following loop, which should always be used as a source of
symmetry information in preference to the above space-group names.
They are only intended as comments.
;
_shelx_estimated_absorpt_t_max 0.705
_shelx_estimated_absorpt_t_min 0.383
_olex2_refinement_description
;
1. Fixed Uiso
 At 1.2 times of:
  All C(H) groups, All C(H,H) groups, All N(H) groups
 At 1.5 times of:
  All C(H,H,H) groups
2.a Ternary CH refined with riding coordinates:
 C3(H3), C6(H6), C9A(H9A)
2.b Secondary CH2 refined with riding coordinates:
 C10(H10A,H10B), C5(H5A,H5B), C4(H4A,H4B), C2(H2A,H2B), C9(H9B,H9C), C8(H8A,H8B)
2.c Aromatic/amide H refined with riding coordinates:
 N1(H1)
2.d Idealised Me refined as rotating group:
 C13(H13A,H13B,H13C), C15(H15A,H15B,H15C), C11(H11A,H11B,H11C), C12(H12A,H12B,
 H12C)
;
_olex2_submission_special_instructions 'No special instructions were received'

loop_
_space_group_symop_operation_xyz
'x, y, z'
'x+1/2, -y+1/2, -z'
'-x, y+1/2, -z+1/2'
'-x+1/2, -y, z+1/2'

loop_
_atom_site_label
_atom_site_type_symbol
_atom_site_fract_x
_atom_site_fract_y
_atom_site_fract_z
_atom_site_U_iso_or_equiv
_atom_site_adp_type
_atom_site_occupancy
_atom_site_site_symmetry_order
_atom_site_calc_flag
_atom_site_refinement_flags_posn
_atom_site_refinement_flags_adp
_atom_site_refinement_flags_occupancy
_atom_site_disorder_assembly
_atom_site_disorder_group
Br1 Br 0.49064(8) -0.33968(5) 0.05884(2) 0.06744(18) Uani 1 1 d . . . . .
S1 S 0.32731(11) -0.17421(11) 0.22139(3) 0.0386(2) Uani 1 1 d . . . . .
F1 F 0.4159(5) -0.4255(4) 0.18548(17) 0.1215(16) Uani 1 1 d . . . . .
F2 F 0.2289(6) -0.2928(5) 0.15098(11) 0.1095(13) Uani 1 1 d . . . . .
F3 F 0.1394(4) -0.4123(4) 0.20427(13) 0.0989(12) Uani 1 1 d . . . . .
O1 O 0.1707(4) -0.0807(3) 0.21576(11) 0.0616(8) Uani 1 1 d . . . . .
O2 O 0.3536(4) -0.2350(5) 0.26150(9) 0.0701(10) Uani 1 1 d . . . . .
N2 N 0.4937(4) -0.0982(3) 0.19951(9) 0.0367(6) Uani 1 1 d . . . . .
N1 N 0.7927(4) -0.0563(3) 0.18756(8) 0.0326(6) Uani 1 1 d . . . . .
H1 H 0.9065 -0.0844 0.1914 0.039 Uiso 1 1 calc R U . . .
C16 C 0.2764(6) -0.3354(6) 0.18871(16) 0.0636(12) Uani 1 1 d . . . . .
C14 C 0.6681(5) -0.1305(4) 0.20824(9) 0.0331(8) Uani 1 1 d . . . . .
C3 C 0.7626(4) 0.0686(4) 0.15872(10) 0.0308(7) Uani 1 1 d . . . . .
H3 H 0.6536 0.1268 0.1681 0.037 Uiso 1 1 calc R U . . .
C3A C 0.7372(5) 0.0268(4) 0.11201(9) 0.0306(7) Uani 1 1 d . . . . .
C10 C 0.5365(5) 0.0102(4) 0.09925(9) 0.0339(7) Uani 1 1 d . . . . .
H10A H 0.4684 0.1014 0.1076 0.041 Uiso 1 1 calc R U . . .
H10B H 0.4823 -0.0767 0.1139 0.041 Uiso 1 1 calc R U . . .
C7 C 0.5188(5) -0.0127(4) 0.05190(10) 0.0398(8) Uani 1 1 d . . . . .
C13 C 0.3182(6) -0.0180(6) 0.03967(13) 0.0556(11) Uani 1 1 d . . . . .
H13A H 0.2562 -0.0962 0.0558 0.083 Uiso 1 1 calc R U . . .
H13B H 0.3078 -0.0408 0.0100 0.083 Uiso 1 1 calc R U . . .
H13C H 0.2615 0.0795 0.0454 0.083 Uiso 1 1 calc R U . . .
C6 C 0.6210(5) -0.1576(5) 0.03964(11) 0.0469(9) Uani 1 1 d . . . . .
H6 H 0.6259 -0.1615 0.0087 0.056 Uiso 1 1 calc R U . . .
C5 C 0.8156(6) -0.1621(6) 0.05546(11) 0.0521(10) Uani 1 1 d . . . . .
H5A H 0.8904 -0.0919 0.0388 0.063 Uiso 1 1 calc R U . . .
H5B H 0.8650 -0.2645 0.0513 0.063 Uiso 1 1 calc R U . . .
C4 C 0.8339(5) -0.1205(4) 0.10144(11) 0.0410(8) Uani 1 1 d . . . . .
H4A H 0.7820 -0.2022 0.1186 0.049 Uiso 1 1 calc R U . . .
H4B H 0.9647 -0.1112 0.1085 0.049 Uiso 1 1 calc R U . . .
C9A C 0.8239(5) 0.1651(5) 0.08893(10) 0.0408(8) Uani 1 1 d . . . . .
H9A H 0.9309 0.1264 0.0730 0.049 Uiso 1 1 calc R U . . .
C1 C 0.8996(6) 0.2751(5) 0.12210(12) 0.0451(9) Uani 1 1 d . . . . .
C2 C 0.9285(5) 0.1723(5) 0.15934(11) 0.0400(8) Uani 1 1 d . . . . .
H2A H 0.9333 0.2309 0.1854 0.048 Uiso 1 1 calc R U . . .
H2B H 1.0427 0.1142 0.1564 0.048 Uiso 1 1 calc R U . . .
C15 C 0.7363(5) -0.2430(6) 0.23904(14) 0.0559(12) Uani 1 1 d . . . . .
H15A H 0.7093 -0.3446 0.2291 0.084 Uiso 1 1 calc R U . . .
H15B H 0.6760 -0.2266 0.2658 0.084 Uiso 1 1 calc R U . . .
H15C H 0.8683 -0.2313 0.2424 0.084 Uiso 1 1 calc R U . . .
C11 C 1.0791(7) 0.3462(6) 0.10775(15) 0.0674(13) Uani 1 1 d . . . . .
H11A H 1.0568 0.4085 0.0832 0.101 Uiso 1 1 calc R U . . .
H11B H 1.1665 0.2668 0.1008 0.101 Uiso 1 1 calc R U . . .
H11C H 1.1289 0.4087 0.1301 0.101 Uiso 1 1 calc R U . . .
C12 C 0.7669(8) 0.4010(5) 0.13433(16) 0.0656(13) Uani 1 1 d . . . . .
H12A H 0.8146 0.4546 0.1586 0.098 Uiso 1 1 calc R U . . .
H12B H 0.6479 0.3574 0.1411 0.098 Uiso 1 1 calc R U . . .
H12C H 0.7535 0.4712 0.1111 0.098 Uiso 1 1 calc R U . . .
C9 C 0.6936(7) 0.2358(5) 0.05738(13) 0.0578(11) Uani 1 1 d . . . . .
H9B H 0.5932 0.2869 0.0723 0.069 Uiso 1 1 calc R U . . .
H9C H 0.7598 0.3123 0.0410 0.069 Uiso 1 1 calc R U . . .
C8 C 0.6145(7) 0.1186(5) 0.02831(12) 0.0554(12) Uani 1 1 d . . . . .
H8A H 0.7135 0.0771 0.0109 0.066 Uiso 1 1 calc R U . . .
H8B H 0.5251 0.1674 0.0097 0.066 Uiso 1 1 calc R U . . .

loop_
_atom_site_aniso_label
_atom_site_aniso_U_11
_atom_site_aniso_U_22
_atom_site_aniso_U_33
_atom_site_aniso_U_23
_atom_site_aniso_U_13
_atom_site_aniso_U_12
Br1 0.0920(4) 0.0538(3) 0.0565(3) -0.0044(2) -0.0175(3) -0.0072(3)
S1 0.0258(4) 0.0482(5) 0.0420(4) 0.0030(4) 0.0024(3) -0.0013(4)
F1 0.077(2) 0.077(2) 0.211(5) -0.060(3) 0.019(2) 0.0089(18)
F2 0.129(3) 0.127(3) 0.073(2) -0.030(2) -0.0175(19) -0.037(3)
F3 0.077(2) 0.077(2) 0.142(3) -0.023(2) 0.026(2) -0.0406(17)
O1 0.0267(13) 0.0591(18) 0.099(2) -0.0039(17) -0.0015(16) 0.0024(13)
O2 0.0475(16) 0.119(3) 0.0439(15) 0.0230(17) 0.0106(13) -0.0143(18)
N2 0.0245(14) 0.0481(16) 0.0376(14) 0.0116(13) -0.0045(13) -0.0017(13)
N1 0.0238(14) 0.0455(16) 0.0285(13) 0.0054(13) -0.0008(11) 0.0015(12)
C16 0.050(2) 0.058(3) 0.083(3) -0.013(3) 0.010(2) -0.011(2)
C14 0.0294(16) 0.042(2) 0.0283(16) 0.0022(14) -0.0019(13) 0.0017(15)
C3 0.0280(16) 0.0388(19) 0.0256(15) 0.0015(15) 0.0015(13) -0.0020(14)
C3A 0.0316(17) 0.0380(19) 0.0220(15) 0.0007(14) 0.0015(13) -0.0010(14)
C10 0.0319(18) 0.0458(19) 0.0239(16) -0.0005(14) -0.0006(14) 0.0036(15)
C7 0.042(2) 0.053(2) 0.0239(16) 0.0010(14) -0.0043(16) 0.0049(18)
C13 0.047(2) 0.079(3) 0.041(2) -0.004(2) -0.0150(18) 0.008(2)
C6 0.055(2) 0.056(2) 0.0298(17) -0.0047(19) -0.0011(15) 0.006(2)
C5 0.050(2) 0.067(3) 0.0398(19) -0.017(2) -0.0030(17) 0.016(2)
C4 0.0367(18) 0.050(2) 0.0368(18) -0.0080(16) -0.0032(16) 0.0098(16)
C9A 0.0430(19) 0.050(2) 0.0296(16) 0.0040(17) 0.0070(14) -0.005(2)
C1 0.054(2) 0.042(2) 0.040(2) -0.0017(17) 0.0054(17) -0.0052(18)
C2 0.0405(18) 0.046(2) 0.0335(17) -0.0038(17) -0.0003(14) -0.0088(18)
C15 0.036(2) 0.075(3) 0.056(2) 0.030(2) -0.0014(18) 0.006(2)
C11 0.078(3) 0.064(3) 0.060(3) -0.001(3) 0.012(2) -0.032(3)
C12 0.085(4) 0.049(2) 0.063(3) -0.001(2) 0.005(3) 0.006(2)
C9 0.076(3) 0.055(2) 0.042(2) 0.016(2) 0.000(2) -0.007(2)
C8 0.071(3) 0.064(3) 0.0316(19) 0.0137(18) -0.0071(18) -0.002(2)

loop_
_atom_type_symbol
_atom_type_description
_atom_type_scat_dispersion_real
_atom_type_scat_dispersion_imag
_atom_type_scat_source
C C 0.0181 0.0091 'International Tables Vol C Tables 4.2.6.8 and 6.1.1.4'
H H 0.0000 0.0000 'International Tables Vol C Tables 4.2.6.8 and 6.1.1.4'
N N 0.0311 0.0180 'International Tables Vol C Tables 4.2.6.8 and 6.1.1.4'
O O 0.0492 0.0322 'International Tables Vol C Tables 4.2.6.8 and 6.1.1.4'
F F 0.0727 0.0534 'International Tables Vol C Tables 4.2.6.8 and 6.1.1.4'
S S 0.3331 0.5567 'International Tables Vol C Tables 4.2.6.8 and 6.1.1.4'
Br Br -0.6763 1.2805 'International Tables Vol C Tables 4.2.6.8 and 6.1.1.4'

loop_
_geom_angle_atom_site_label_1
_geom_angle_atom_site_label_2
_geom_angle_atom_site_label_3
_geom_angle
_geom_angle_site_symmetry_1
_geom_angle_site_symmetry_3
_geom_angle_publ_flag
O1 S1 N2 108.55(17) . . ?
O1 S1 C16 102.8(2) . . ?
O2 S1 O1 116.6(2) . . ?
O2 S1 N2 118.09(16) . . ?
O2 S1 C16 104.8(2) . . ?
N2 S1 C16 103.93(18) . . ?
C14 N2 S1 123.9(2) . . ?
C14 N1 H1 116.6 . . ?
C14 N1 C3 126.8(3) . . ?
C3 N1 H1 116.6 . . ?
F1 C16 S1 111.7(3) . . ?
F1 C16 F2 108.1(5) . . ?
F1 C16 F3 108.1(5) . . ?
F2 C16 S1 111.1(4) . . ?
F3 C16 S1 110.3(3) . . ?
F3 C16 F2 107.4(4) . . ?
N2 C14 C15 127.0(3) . . ?
N1 C14 N2 116.8(3) . . ?
N1 C14 C15 116.2(3) . . ?
N1 C3 H3 108.7 . . ?
N1 C3 C3A 116.6(3) . . ?
N1 C3 C2 109.3(3) . . ?
C3A C3 H3 108.7 . . ?
C2 C3 H3 108.7 . . ?
C2 C3 C3A 104.6(3) . . ?
C3 C3A C9A 102.8(3) . . ?
C10 C3A C3 113.3(3) . . ?
C10 C3A C9A 109.6(3) . . ?
C4 C3A C3 111.3(3) . . ?
C4 C3A C10 107.6(3) . . ?
C4 C3A C9A 112.2(3) . . ?
C3A C10 H10A 109.4 . . ?
C3A C10 H10B 109.4 . . ?
C3A C10 C7 111.0(3) . . ?
H10A C10 H10B 108.0 . . ?
C7 C10 H10A 109.4 . . ?
C7 C10 H10B 109.4 . . ?
C10 C7 C8 110.1(3) . . ?
C13 C7 C10 109.9(3) . . ?
C13 C7 C6 112.1(3) . . ?
C13 C7 C8 109.4(3) . . ?
C6 C7 C10 108.8(3) . . ?
C6 C7 C8 106.4(3) . . ?
C7 C13 H13A 109.5 . . ?
C7 C13 H13B 109.5 . . ?
C7 C13 H13C 109.5 . . ?
H13A C13 H13B 109.5 . . ?
H13A C13 H13C 109.5 . . ?
H13B C13 H13C 109.5 . . ?
Br1 C6 H6 107.5 . . ?
C7 C6 Br1 111.7(3) . . ?
C7 C6 H6 107.5 . . ?
C5 C6 Br1 109.2(3) . . ?
C5 C6 C7 113.2(4) . . ?
C5 C6 H6 107.5 . . ?
C6 C5 H5A 108.8 . . ?
C6 C5 H5B 108.8 . . ?
C6 C5 C4 113.6(3) . . ?
H5A C5 H5B 107.7 . . ?
C4 C5 H5A 108.8 . . ?
C4 C5 H5B 108.8 . . ?
C3A C4 C5 112.5(3) . . ?
C3A C4 H4A 109.1 . . ?
C3A C4 H4B 109.1 . . ?
C5 C4 H4A 109.1 . . ?
C5 C4 H4B 109.1 . . ?
H4A C4 H4B 107.8 . . ?
C3A C9A H9A 106.9 . . ?
C1 C9A C3A 108.2(3) . . ?
C1 C9A H9A 106.9 . . ?
C9 C9A C3A 112.5(3) . . ?
C9 C9A H9A 106.9 . . ?
C9 C9A C1 114.9(4) . . ?
C2 C1 C9A 102.3(3) . . ?
C2 C1 C11 111.5(4) . . ?
C2 C1 C12 108.9(3) . . ?
C11 C1 C9A 111.1(3) . . ?
C11 C1 C12 108.7(4) . . ?
C12 C1 C9A 114.2(4) . . ?
C3 C2 H2A 111.0 . . ?
C3 C2 H2B 111.0 . . ?
C1 C2 C3 104.0(3) . . ?
C1 C2 H2A 111.0 . . ?
C1 C2 H2B 111.0 . . ?
H2A C2 H2B 109.0 . . ?
C14 C15 H15A 109.5 . . ?
C14 C15 H15B 109.5 . . ?
C14 C15 H15C 109.5 . . ?
H15A C15 H15B 109.5 . . ?
H15A C15 H15C 109.5 . . ?
H15B C15 H15C 109.5 . . ?
C1 C11 H11A 109.5 . . ?
C1 C11 H11B 109.5 . . ?
C1 C11 H11C 109.5 . . ?
H11A C11 H11B 109.5 . . ?
H11A C11 H11C 109.5 . . ?
H11B C11 H11C 109.5 . . ?
C1 C12 H12A 109.5 . . ?
C1 C12 H12B 109.5 . . ?
C1 C12 H12C 109.5 . . ?
H12A C12 H12B 109.5 . . ?
H12A C12 H12C 109.5 . . ?
H12B C12 H12C 109.5 . . ?
C9A C9 H9B 109.3 . . ?
C9A C9 H9C 109.3 . . ?
H9B C9 H9C 108.0 . . ?
C8 C9 C9A 111.5(4) . . ?
C8 C9 H9B 109.3 . . ?
C8 C9 H9C 109.3 . . ?
C7 C8 H8A 109.0 . . ?
C7 C8 H8B 109.0 . . ?
C9 C8 C7 112.7(3) . . ?
C9 C8 H8A 109.0 . . ?
C9 C8 H8B 109.0 . . ?
H8A C8 H8B 107.8 . . ?

loop_
_geom_bond_atom_site_label_1
_geom_bond_atom_site_label_2
_geom_bond_distance
_geom_bond_site_symmetry_2
_geom_bond_publ_flag
Br1 C6 1.981(5) . ?
S1 O1 1.431(3) . ?
S1 O2 1.415(3) . ?
S1 N2 1.564(3) . ?
S1 C16 1.819(5) . ?
F1 C16 1.304(6) . ?
F2 C16 1.321(6) . ?
F3 C16 1.316(5) . ?
N2 C14 1.342(5) . ?
N1 H1 0.8800 . ?
N1 C14 1.310(4) . ?
N1 C3 1.467(4) . ?
C14 C15 1.496(5) . ?
C3 H3 1.0000 . ?
C3 C3A 1.562(4) . ?
C3 C2 1.528(5) . ?
C3A C10 1.536(5) . ?
C3A C4 1.530(5) . ?
C3A C9A 1.573(5) . ?
C10 H10A 0.9900 . ?
C10 H10B 0.9900 . ?
C10 C7 1.545(4) . ?
C7 C13 1.525(6) . ?
C7 C6 1.545(6) . ?
C7 C8 1.561(6) . ?
C13 H13A 0.9800 . ?
C13 H13B 0.9800 . ?
C13 H13C 0.9800 . ?
C6 H6 1.0000 . ?
C6 C5 1.517(6) . ?
C5 H5A 0.9900 . ?
C5 H5B 0.9900 . ?
C5 C4 1.533(5) . ?
C4 H4A 0.9900 . ?
C4 H4B 0.9900 . ?
C9A H9A 1.0000 . ?
C9A C1 1.553(6) . ?
C9A C9 1.531(6) . ?
C1 C2 1.524(6) . ?
C1 C11 1.533(6) . ?
C1 C12 1.536(6) . ?
C2 H2A 0.9900 . ?
C2 H2B 0.9900 . ?
C15 H15A 0.9800 . ?
C15 H15B 0.9800 . ?
C15 H15C 0.9800 . ?
C11 H11A 0.9800 . ?
C11 H11B 0.9800 . ?
C11 H11C 0.9800 . ?
C12 H12A 0.9800 . ?
C12 H12B 0.9800 . ?
C12 H12C 0.9800 . ?
C9 H9B 0.9900 . ?
C9 H9C 0.9900 . ?
C9 C8 1.518(6) . ?
C8 H8A 0.9900 . ?
C8 H8B 0.9900 . ?

loop_
_geom_torsion_atom_site_label_1
_geom_torsion_atom_site_label_2
_geom_torsion_atom_site_label_3
_geom_torsion_atom_site_label_4
_geom_torsion
_geom_torsion_site_symmetry_1
_geom_torsion_site_symmetry_2
_geom_torsion_site_symmetry_3
_geom_torsion_site_symmetry_4
_geom_torsion_publ_flag
Br1 C6 C5 C4 -77.1(4) . . . . ?
S1 N2 C14 N1 -179.4(3) . . . . ?
S1 N2 C14 C15 0.9(5) . . . . ?
O1 S1 N2 C14 160.2(3) . . . . ?
O1 S1 C16 F1 171.5(4) . . . . ?
O1 S1 C16 F2 50.7(4) . . . . ?
O1 S1 C16 F3 -68.2(4) . . . . ?
O2 S1 N2 C14 24.5(4) . . . . ?
O2 S1 C16 F1 -66.1(4) . . . . ?
O2 S1 C16 F2 173.1(3) . . . . ?
O2 S1 C16 F3 54.1(4) . . . . ?
N2 S1 C16 F1 58.4(4) . . . . ?
N2 S1 C16 F2 -62.4(4) . . . . ?
N2 S1 C16 F3 178.7(3) . . . . ?
N1 C3 C3A C10 94.5(3) . . . . ?
N1 C3 C3A C4 -27.0(4) . . . . ?
N1 C3 C3A C9A -147.3(3) . . . . ?
N1 C3 C2 C1 168.0(3) . . . . ?
C16 S1 N2 C14 -91.0(3) . . . . ?
C14 N1 C3 C3A -91.5(4) . . . . ?
C14 N1 C3 C2 150.3(3) . . . . ?
C3 N1 C14 N2 6.4(5) . . . . ?
C3 N1 C14 C15 -173.9(3) . . . . ?
C3 C3A C10 C7 173.4(3) . . . . ?
C3 C3A C4 C5 -178.4(3) . . . . ?
C3 C3A C9A C1 1.9(4) . . . . ?
C3 C3A C9A C9 -126.2(3) . . . . ?
C3A C3 C2 C1 42.4(4) . . . . ?
C3A C10 C7 C13 -176.1(3) . . . . ?
C3A C10 C7 C6 60.7(4) . . . . ?
C3A C10 C7 C8 -55.6(4) . . . . ?
C3A C9A C1 C2 23.2(4) . . . . ?
C3A C9A C1 C11 142.3(4) . . . . ?
C3A C9A C1 C12 -94.3(4) . . . . ?
C3A C9A C9 C8 -51.0(5) . . . . ?
C10 C3A C4 C5 56.8(4) . . . . ?
C10 C3A C9A C1 122.7(3) . . . . ?
C10 C3A C9A C9 -5.4(4) . . . . ?
C10 C7 C6 Br1 71.5(3) . . . . ?
C10 C7 C6 C5 -52.1(4) . . . . ?
C10 C7 C8 C9 -1.9(5) . . . . ?
C7 C6 C5 C4 47.9(5) . . . . ?
C13 C7 C6 Br1 -50.3(4) . . . . ?
C13 C7 C6 C5 -173.9(3) . . . . ?
C13 C7 C8 C9 119.0(4) . . . . ?
C6 C7 C8 C9 -119.6(4) . . . . ?
C6 C5 C4 C3A -50.6(5) . . . . ?
C4 C3A C10 C7 -63.1(4) . . . . ?
C4 C3A C9A C1 -117.8(3) . . . . ?
C4 C3A C9A C9 114.1(4) . . . . ?
C9A C3A C10 C7 59.2(4) . . . . ?
C9A C3A C4 C5 -63.9(4) . . . . ?
C9A C1 C2 C3 -40.0(4) . . . . ?
C9A C9 C8 C7 55.1(5) . . . . ?
C1 C9A C9 C8 -175.5(3) . . . . ?
C2 C3 C3A C10 -144.7(3) . . . . ?
C2 C3 C3A C4 93.8(3) . . . . ?
C2 C3 C3A C9A -26.5(3) . . . . ?
C11 C1 C2 C3 -158.8(3) . . . . ?
C12 C1 C2 C3 81.3(4) . . . . ?
C9 C9A C1 C2 149.9(3) . . . . ?
C9 C9A C1 C11 -91.0(4) . . . . ?
C9 C9A C1 C12 32.4(5) . . . . ?
C8 C7 C6 Br1 -169.8(2) . . . . ?
C8 C7 C6 C5 66.5(4) . . . . ?
